data_4020130
loop_
_publ_author_name
'Maryiam Qadir'
'Jonathan Cobb'
'Peter W. Sheldrake'
'Neil Whittall'
'Andrew J. P. White'
'King Kuok (Mimi) Hii'
'Peter N. Horton'
'Michael B. Hursthouse'

_journal_name_full 'Journal of Organic Chemistry'
_journal_page_first 1545
_journal_page_last 1551
_journal_paper_doi 10.1021/jo048118b
_journal_volume 70
_journal_year 2005
_chemical_formula_moiety 'C18 H19 N O'
_chemical_formula_sum 'C18 H19 N O'
_chemical_formula_weight 265.34
_space_group_IT_number 14
_symmetry_cell_setting monoclinic
_symmetry_space_group_name_Hall '-P 2yn'
_symmetry_space_group_name_H-M 'P 1 21/n 1'
_atom_sites_solution_hydrogens geom
_atom_sites_solution_primary direct
_atom_sites_solution_secondary difmap
_cell_angle_alpha 90.00
_cell_angle_beta 92.6330(10)
_cell_angle_gamma 90.00
_cell_formula_units_Z 4
_cell_length_a 10.1500(2)
_cell_length_b 8.3473(2)
_cell_length_c 16.6953(4)
_cell_measurement_reflns_used 3169
_cell_measurement_temperature 120(2)
_cell_measurement_theta_max 27.485
_cell_measurement_theta_min 2.910
_cell_volume 1413.02(6)
_diffrn_ambient_temperature 120(2)
_diffrn_detector_area_resol_mean 9.091
_diffrn_measurement_device_type 'Nonius KappaCCD Area Detector'
_diffrn_measurement_method '\f and \w scans to fill Ewald Sphere'
_diffrn_radiation_monochromator graphite
_diffrn_radiation_source 'Nonius FR591 rotating anode'
_diffrn_radiation_type MoK\a
_diffrn_radiation_wavelength 0.71073
_diffrn_reflns_av_R_equivalents 0.0518
_diffrn_reflns_av_sigmaI/netI 0.0368
_diffrn_reflns_limit_h_max 13
_diffrn_reflns_limit_h_min -12
_diffrn_reflns_limit_k_max 10
_diffrn_reflns_limit_k_min -10
_diffrn_reflns_limit_l_max 21
_diffrn_reflns_limit_l_min -21
_diffrn_reflns_number 17695
_diffrn_reflns_theta_max 27.49
_diffrn_reflns_theta_min 3.16
_diffrn_standards_decay_% ?
_diffrn_standards_interval_count ?
_diffrn_standards_interval_time ?
_diffrn_standards_number ?
_exptl_absorpt_coefficient_mu 0.077
_exptl_absorpt_correction_T_max 0.9863
_exptl_absorpt_correction_T_min 0.9641
_exptl_absorpt_correction_type multi-scan
_exptl_absorpt_process_details 'SORTAV Blessing (1997)'
_exptl_crystal_colour Colourless
_exptl_crystal_density_diffrn 1.247
_exptl_crystal_density_meas ?
_exptl_crystal_density_method 'not measured'
_exptl_crystal_description Prism
_exptl_crystal_F_000 568
_exptl_crystal_size_max 0.48
_exptl_crystal_size_mid 0.22
_exptl_crystal_size_min 0.18
_refine_ls_extinction_coef 0.018(3)
_refine_ls_extinction_expression Fc^*^=kFc[1+0.001xFc^2^\l^3^/sin(2\q)]^-1/4^
_refine_ls_extinction_method SHELXL
_refine_ls_goodness_of_fit_ref 1.026
_refine_ls_hydrogen_treatment mixed
_refine_ls_matrix_type full
_refine_ls_number_parameters 183
_refine_ls_number_reflns 3221
_refine_ls_number_restraints 0
_refine_ls_restrained_S_all 1.026
_refine_ls_R_factor_all 0.0543
_refine_ls_R_factor_gt 0.0464
_refine_ls_shift/su_max 0.000
_refine_ls_shift/su_mean 0.000
_refine_ls_structure_factor_coef Fsqd
_refine_ls_weighting_details 'calc w=1/[\s^2^(Fo^2^)+(0.0440P)^2^+0.8888P] where P=(Fo^2^+2Fc^2^)/3'
_refine_ls_weighting_scheme calc
_refine_ls_wR_factor_gt 0.1098
_refine_ls_wR_factor_ref 0.1152
_reflns_number_gt 2813
_reflns_number_total 3221
_reflns_threshold_expression >2sigma(I)
_cod_depositor_comments
;
The following automatic conversions were performed:
'_symmetry_cell_setting' value 'Monoclinic' changed to 'monoclinic'
according to '/home/saulius/struct/CIF-dictionaries/cif_core.dic'
dictionary named 'cif_core.dic' version 2.4.1 from 2010-06-29.

Automatic conversion script
Id: cif_fix_enum 1527 2010-12-29 10:47:43Z saulius 
;
_cod_original_sg_symbol_H-M 'P 21/n'
_cod_database_code 4020130

loop_
_symmetry_equiv_pos_as_xyz
'x, y, z'
'-x+1/2, y+1/2, -z+1/2'
'-x, -y, -z'
'x-1/2, -y-1/2, z-1/2'

loop_
_atom_site_label
_atom_site_type_symbol
_atom_site_fract_x
_atom_site_fract_y
_atom_site_fract_z
_atom_site_U_iso_or_equiv
_atom_site_adp_type
_atom_site_occupancy
_atom_site_symmetry_multiplicity
_atom_site_calc_flag
_atom_site_refinement_flags
_atom_site_disorder_assembly
_atom_site_disorder_group
C1 C 0.51510(12) 0.25412(15) 0.17347(7) 0.0157(3) Uani 1 1 d . . .
C2 C 0.51914(13) 0.12628(16) 0.22777(8) 0.0182(3) Uani 1 1 d . . .
C3 C 0.58963(14) 0.14960(17) 0.30106(8) 0.0214(3) Uani 1 1 d . . .
H3 H 0.5945 0.0648 0.3390 0.026 Uiso 1 1 calc R . .
C4 C 0.65261(14) 0.29378(18) 0.31952(8) 0.0225(3) Uani 1 1 d . . .
H4 H 0.7004 0.3065 0.3694 0.027 Uiso 1 1 calc R . .
C5 C 0.64536(14) 0.41902(17) 0.26488(8) 0.0221(3) Uani 1 1 d . . .
H5 H 0.6874 0.5181 0.2775 0.027 Uiso 1 1 calc R . .
C6 C 0.57638(13) 0.39949(16) 0.19146(8) 0.0185(3) Uani 1 1 d . . .
H6 H 0.5713 0.4850 0.1539 0.022 Uiso 1 1 calc R . .
C7 C 0.48985(15) -0.16843(19) 0.26201(10) 0.0301(4) Uani 1 1 d . . .
H7A H 0.5862 -0.1779 0.2657 0.045 Uiso 1 1 calc R . .
H7B H 0.4514 -0.2686 0.2411 0.045 Uiso 1 1 calc R . .
H7C H 0.4574 -0.1472 0.3154 0.045 Uiso 1 1 calc R . .
C8 C 0.45022(14) -0.03084(16) 0.20577(9) 0.0228(3) Uani 1 1 d . . .
H8 H 0.4770 -0.0612 0.1509 0.027 Uiso 1 1 calc R . .
C9 C 0.29770(14) -0.00975(17) 0.20141(9) 0.0239(3) Uani 1 1 d . . .
H9A H 0.2560 -0.1159 0.2078 0.029 Uiso 1 1 calc R . .
H9B H 0.2723 0.0585 0.2467 0.029 Uiso 1 1 calc R . .
C10 C 0.24459(13) 0.06489(18) 0.12352(9) 0.0233(3) Uani 1 1 d . . .
H10A H 0.1473 0.0710 0.1251 0.028 Uiso 1 1 calc R . .
H10B H 0.2654 -0.0076 0.0789 0.028 Uiso 1 1 calc R . .
C11 C 0.29643(13) 0.23090(17) 0.10467(8) 0.0206(3) Uani 1 1 d . . .
H11A H 0.2541 0.2680 0.0534 0.025 Uiso 1 1 calc R . .
H11B H 0.2708 0.3059 0.1472 0.025 Uiso 1 1 calc R . .
C12 C 0.49276(13) 0.25027(16) 0.02481(8) 0.0183(3) Uani 1 1 d . . .
C13 C 0.64055(13) 0.25397(15) 0.02024(8) 0.0171(3) Uani 1 1 d . . .
C14 C 0.72399(13) 0.15055(17) 0.06383(8) 0.0194(3) Uani 1 1 d . . .
H14 H 0.6884 0.0775 0.1008 0.023 Uiso 1 1 calc R . .
C15 C 0.85903(14) 0.15342(18) 0.05369(8) 0.0230(3) Uani 1 1 d . . .
H15 H 0.9154 0.0822 0.0835 0.028 Uiso 1 1 calc R . .
C16 C 0.91187(14) 0.26008(18) 0.00007(9) 0.0250(3) Uani 1 1 d . . .
H16 H 1.0044 0.2630 -0.0063 0.030 Uiso 1 1 calc R . .
C17 C 0.82908(15) 0.36239(19) -0.04420(10) 0.0297(3) Uani 1 1 d . . .
H17 H 0.8650 0.4355 -0.0810 0.036 Uiso 1 1 calc R . .
C18 C 0.69401(15) 0.35822(18) -0.03487(9) 0.0252(3) Uani 1 1 d . . .
H18 H 0.6376 0.4268 -0.0662 0.030 Uiso 1 1 calc R . .
N1 N 0.44077(11) 0.23671(13) 0.09856(6) 0.0170(2) Uani 1 1 d . . .
O1 O 0.42241(10) 0.25829(14) -0.03726(6) 0.0279(3) Uani 1 1 d . . .
